data_4030671
loop_
_publ_author_name
'Tang, Jian'
'Grampp, G\"unter'
'Liu, Yun'
'Wang, Bing-Xiang'
'Tao, Fei-Fei'
'Wang, Li-Jun'
'Liang, Xue-Zheng'
'Xiao, Hui-Quan'
'Shen, Yong-Miao'

_publ_section_title
;
 Visible Light Mediated Cyclization of Tertiary Anilines with Maleimides
 Using Nickel(II) Oxide Surface-Modified Titanium Dioxide Catalyst.
;
_journal_issue 5
_journal_name_full 'The Journal of organic chemistry'
_journal_page_first 2724
_journal_page_last 2732
_journal_paper_doi 10.1021/jo502901h
_journal_volume 80
_journal_year 2015
_chemical_formula_moiety 'C28 H20 Br Cl2 N3 O4, 0.5(C4 H8 O2)'
_chemical_formula_sum 'C30 H24 Br Cl2 N3 O5'
_chemical_formula_weight 657.33
_chemical_name_systematic
; 
 ? 
;
_space_group_IT_number 2
_symmetry_cell_setting Triclinic'
_symmetry_space_group_name_Hall '-P 1'
_symmetry_space_group_name_H-M 'P -1'
_atom_sites_solution_hydrogens geom
_atom_sites_solution_primary direct
_atom_sites_solution_secondary difmap
_audit_creation_method SHELXL-97
_cell_angle_alpha 64.051(2)
_cell_angle_beta 88.667(3)
_cell_angle_gamma 76.613(2)
_cell_formula_units_Z 2
_cell_length_a 7.5950(4)
_cell_length_b 13.7694(8)
_cell_length_c 15.7113(12)
_cell_measurement_reflns_used 4341
_cell_measurement_temperature 173(2)
_cell_measurement_theta_max 25.10
_cell_measurement_theta_min 3.01
_cell_volume 1431.54(16)
_computing_structure_refinement 'SHELXL-97 (Sheldrick, 2008)'
_computing_structure_solution 'SHELXS-97 (Sheldrick, 2008)'
_diffrn_ambient_temperature 173(2)
_diffrn_measured_fraction_theta_full 0.986
_diffrn_measured_fraction_theta_max 0.986
_diffrn_measurement_device_type 'PHOTON 100 CMOS detector'
_diffrn_measurement_method 'omega scan'
_diffrn_radiation_monochromator 'TRIUMPH curved crystal monochromator'
_diffrn_radiation_source 'fine-focus sealed tube'
_diffrn_radiation_type MoK\a
_diffrn_radiation_wavelength 0.71073
_diffrn_reflns_av_R_equivalents 0.0386
_diffrn_reflns_av_sigmaI/netI 0.0499
_diffrn_reflns_limit_h_max 9
_diffrn_reflns_limit_h_min -8
_diffrn_reflns_limit_k_max 16
_diffrn_reflns_limit_k_min -16
_diffrn_reflns_limit_l_max 18
_diffrn_reflns_limit_l_min -18
_diffrn_reflns_number 11496
_diffrn_reflns_theta_full 25.00
_diffrn_reflns_theta_max 25.00
_diffrn_reflns_theta_min 2.98
_exptl_absorpt_coefficient_mu 1.668
_exptl_absorpt_correction_T_max 0.6806
_exptl_absorpt_correction_T_min 0.6524
_exptl_absorpt_correction_type multi-scan
_exptl_absorpt_process_details 'SADABS (Bruker, 2000)'
_exptl_crystal_density_diffrn 1.525
_exptl_crystal_density_method 'not measured'
_exptl_crystal_F_000 668
_exptl_crystal_size_max 0.28
_exptl_crystal_size_mid 0.27
_exptl_crystal_size_min 0.25
_refine_diff_density_max 0.568
_refine_diff_density_min -0.631
_refine_diff_density_rms 0.067
_refine_ls_extinction_method none
_refine_ls_goodness_of_fit_ref 1.015
_refine_ls_hydrogen_treatment constr
_refine_ls_matrix_type full
_refine_ls_number_parameters 461
_refine_ls_number_reflns 4958
_refine_ls_number_restraints 245
_refine_ls_restrained_S_all 0.996
_refine_ls_R_factor_all 0.0664
_refine_ls_R_factor_gt 0.0421
_refine_ls_shift/su_max 0.000
_refine_ls_shift/su_mean 0.000
_refine_ls_structure_factor_coef Fsqd
_refine_ls_weighting_details 'calc w=1/[\s^2^(Fo^2^)+(0.0638P)^2^+0.0000P] where P=(Fo^2^+2Fc^2^)/3'
_refine_ls_weighting_scheme calc
_refine_ls_wR_factor_gt 0.1020
_refine_ls_wR_factor_ref 0.1105
_reflns_number_gt 3784
_reflns_number_total 4958
_reflns_threshold_expression >2sigma(I)
_cod_data_source_file jo502901h_si_003.cif
_cod_data_source_block 2
_cod_depositor_comments 'Adding full bibliography for 4030670--4030672.cif.'
_cod_original_sg_symbol_H-M P-1
_cod_database_code 4030671

loop_
_symmetry_equiv_pos_as_xyz
'x, y, z'
'-x, -y, -z'

loop_
_atom_site_label
_atom_site_type_symbol
_atom_site_fract_x
_atom_site_fract_y
_atom_site_fract_z
_atom_site_U_iso_or_equiv
_atom_site_adp_type
_atom_site_occupancy
_atom_site_symmetry_multiplicity
_atom_site_calc_flag
_atom_site_refinement_flags
_atom_site_disorder_assembly
_atom_site_disorder_group
Cl2 Cl -0.1486(4) 0.8212(2) -0.37594(15) 0.0630(6) Uani 0.50 1 d PDU A 1
C17 C -0.0119(12) 0.7597(7) -0.2685(5) 0.0313(19) Uani 0.50 1 d PDU A 1
C18 C 0.1532(11) 0.7833(7) -0.2669(5) 0.0306(19) Uani 0.50 1 d PDU A 1
H18A H 0.1974 0.8292 -0.3239 0.037 Uiso 0.50 1 calc PR A 1
C19 C 0.2545(13) 0.7383(8) -0.1798(5) 0.0258(19) Uani 0.50 1 d PDU A 1
H19A H 0.3712 0.7511 -0.1763 0.031 Uiso 0.50 1 calc PR A 1
C20 C 0.183(2) 0.6745(16) -0.0981(6) 0.025(2) Uani 0.50 1 d PDU A 1
C21 C 0.0185(12) 0.6488(9) -0.1010(5) 0.0263(18) Uani 0.50 1 d PDU A 1
H21A H -0.0245 0.6019 -0.0441 0.032 Uiso 0.50 1 calc PR A 1
C22 C -0.0825(11) 0.6913(6) -0.1866(5) 0.0343(17) Uani 0.50 1 d PDU A 1
H22A H -0.1962 0.6749 -0.1902 0.041 Uiso 0.50 1 calc PR A 1
Cl2' Cl -0.0304(3) 0.86105(19) -0.40850(13) 0.0544(5) Uani 0.50 1 d PDU A 2
C17' C 0.0686(11) 0.7888(7) -0.2909(5) 0.0285(18) Uani 0.50 1 d PDU A 2
C18' C 0.2345(10) 0.8036(6) -0.2702(5) 0.0332(17) Uani 0.50 1 d PDU A 2
H18B H 0.2985 0.8461 -0.3198 0.040 Uiso 0.50 1 calc PR A 2
C19' C 0.3062(13) 0.7552(9) -0.1757(5) 0.0275(19) Uani 0.50 1 d PDU A 2
H19B H 0.4163 0.7671 -0.1592 0.033 Uiso 0.50 1 calc PR A 2
C20' C 0.2112(19) 0.6891(16) -0.1065(6) 0.024(2) Uani 0.50 1 d PDU A 2
C21' C 0.0489(13) 0.6732(9) -0.1292(5) 0.031(2) Uani 0.50 1 d PDU A 2
H21B H -0.0129 0.6278 -0.0802 0.037 Uiso 0.50 1 calc PR A 2
C22' C -0.0249(12) 0.7229(7) -0.2228(5) 0.034(2) Uani 0.50 1 d PDU A 2
H22B H -0.1358 0.7119 -0.2391 0.041 Uiso 0.50 1 calc PR A 2
Br1 Br 0.06711(5) 0.95684(3) 0.26384(3) 0.04228(14) Uani 1 1 d . . .
C1 C 0.4829(4) 0.7879(2) 0.16485(18) 0.0172(6) Uani 1 1 d . . .
C2 C 0.3284(4) 0.8169(2) 0.20538(19) 0.0220(6) Uani 1 1 d . . .
H2A H 0.2484 0.7688 0.2268 0.026 Uiso 1 1 calc R . .
C3 C 0.2880(4) 0.9139(3) 0.2154(2) 0.0250(7) Uani 1 1 d . . .
C4 C 0.4060(4) 0.9836(3) 0.1871(2) 0.0283(7) Uani 1 1 d . . .
H4A H 0.3807 1.0493 0.1961 0.034 Uiso 1 1 calc R . .
C5 C 0.5597(4) 0.9568(2) 0.14621(19) 0.0254(7) Uani 1 1 d . . .
H5A H 0.6392 1.0052 0.1263 0.031 Uiso 1 1 calc R . .
C6 C 0.6026(4) 0.8602(2) 0.13291(18) 0.0187(6) Uani 1 1 d . . .
C7 C 0.7417(4) 0.7696(2) 0.04040(19) 0.0226(6) Uani 1 1 d . . .
H7A H 0.8564 0.7548 0.0119 0.027 Uiso 1 1 calc R . .
H7B H 0.6429 0.8131 -0.0115 0.027 Uiso 1 1 calc R . .
C8 C 0.6999(4) 0.6604(2) 0.10806(18) 0.0170(6) Uani 1 1 d . . .
H8A H 0.6778 0.6203 0.0710 0.020 Uiso 1 1 calc R . .
C9 C 0.5350(3) 0.6739(2) 0.16396(19) 0.0160(6) Uani 1 1 d . . .
C10 C 0.6027(4) 0.5879(2) 0.26703(19) 0.0175(6) Uani 1 1 d . . .
C11 C 0.8568(4) 0.5880(2) 0.18197(19) 0.0190(6) Uani 1 1 d . . .
C12 C 0.8591(4) 0.9188(3) 0.0462(2) 0.0305(7) Uani 1 1 d . . .
H12A H 0.9081 0.9356 0.0940 0.046 Uiso 1 1 calc R . .
H12B H 0.7770 0.9865 -0.0015 0.046 Uiso 1 1 calc R . .
H12C H 0.9591 0.8919 0.0153 0.046 Uiso 1 1 calc R . .
C13 C 0.3083(4) 0.7115(2) 0.0297(2) 0.0210(6) Uani 1 1 d . A .
C14 C 0.3722(4) 0.6411(2) 0.13431(19) 0.0183(6) Uani 1 1 d . . .
H14A H 0.2692 0.6532 0.1722 0.022 Uiso 1 1 calc R . .
C15 C 0.4101(4) 0.5208(2) 0.14791(19) 0.0192(6) Uani 1 1 d . . .
H15A H 0.5425 0.4866 0.1578 0.023 Uiso 1 1 calc R . .
H15B H 0.3519 0.4754 0.2035 0.023 Uiso 1 1 calc R . .
C16 C 0.3304(4) 0.5282(3) 0.0581(2) 0.0222(6) Uani 1 1 d . A .
C23 C 1.1084(5) 0.3401(3) 0.5292(2) 0.0360(8) Uani 1 1 d . . .
C24 C 1.1737(4) 0.4247(3) 0.4596(2) 0.0333(8) Uani 1 1 d . . .
H24A H 1.2883 0.4359 0.4705 0.040 Uiso 1 1 calc R . .
C25 C 1.0693(4) 0.4922(3) 0.3745(2) 0.0283(7) Uani 1 1 d . . .
H25A H 1.1108 0.5514 0.3264 0.034 Uiso 1 1 calc R . .
C26 C 0.9037(4) 0.4736(2) 0.35910(19) 0.0221(6) Uani 1 1 d . . .
C27 C 0.8432(4) 0.3868(3) 0.4281(2) 0.0310(8) Uani 1 1 d . . .
H27A H 0.7313 0.3731 0.4166 0.037 Uiso 1 1 calc R . .
C28 C 0.9466(5) 0.3204(3) 0.5137(2) 0.0376(8) Uani 1 1 d . . .
H28A H 0.9054 0.2612 0.5619 0.045 Uiso 1 1 calc R . .
Cl1 Cl 1.23371(15) 0.25801(8) 0.63943(6) 0.0553(3) Uani 1 1 d . . .
N1 N 0.7586(3) 0.8327(2) 0.09244(16) 0.0224(6) Uani 1 1 d . . .
N2 N 0.7914(3) 0.54680(19) 0.27162(15) 0.0189(5) Uani 1 1 d . . .
N3 N 0.2787(3) 0.6401(2) -0.00695(16) 0.0217(5) Uani 1 1 d D . .
O1 O 0.5102(3) 0.56006(17) 0.33250(13) 0.0261(5) Uani 1 1 d . . .
O2 O 1.0155(3) 0.56522(17) 0.16729(14) 0.0268(5) Uani 1 1 d . . .
O3 O 0.2818(3) 0.81079(18) -0.01527(14) 0.0310(5) Uani 1 1 d . . .
O4 O 0.3155(3) 0.45257(18) 0.04191(15) 0.0301(5) Uani 1 1 d . . .
C29 C 0.521(3) 0.1347(16) 0.5054(14) 0.140(8) Uani 0.50 1 d PD . .
H29A H 0.5368 0.2084 0.4683 0.210 Uiso 0.50 1 d PR . .
H29B H 0.4156 0.1385 0.5400 0.210 Uiso 0.50 1 d PR . .
H29C H 0.6261 0.0898 0.5493 0.210 Uiso 0.50 1 d PR . .
C30 C 0.5014(14) 0.0887(10) 0.4360(9) 0.075(3) Uani 0.50 1 d PD . .
O5 O 0.4772(9) -0.0146(7) 0.4837(6) 0.0650(18) Uani 0.50 1 d P . .
C31 C 0.4597(17) -0.0678(10) 0.4223(8) 0.069(3) Uani 0.50 1 d P . .
H31A H 0.5680 -0.0755 0.3906 0.083 Uiso 0.50 1 d PR . .
H31B H 0.3590 -0.0237 0.3750 0.083 Uiso 0.50 1 d PR . .
C32 C 0.4275(15) -0.1763(10) 0.4845(8) 0.068(3) Uani 0.50 1 d P . .
H32A H 0.4146 -0.2138 0.4468 0.102 Uiso 0.50 1 d PR . .
H32B H 0.5291 -0.2196 0.5314 0.102 Uiso 0.50 1 d PR . .
H32C H 0.3189 -0.1675 0.5157 0.102 Uiso 0.50 1 d PR . .
O6 O 0.4891(12) 0.1403(8) 0.3506(7) 0.112(3) Uani 0.50 1 d P . .

loop_
_atom_site_aniso_label
_atom_site_aniso_U_11
_atom_site_aniso_U_22
_atom_site_aniso_U_33
_atom_site_aniso_U_23
_atom_site_aniso_U_13
_atom_site_aniso_U_12
Cl2 0.0774(17) 0.0592(14) 0.0415(11) -0.0182(11) -0.0277(12) -0.0022(13)
C17 0.041(4) 0.023(4) 0.031(4) -0.015(3) -0.008(4) -0.003(3)
C18 0.037(5) 0.032(3) 0.025(3) -0.014(3) -0.002(3) -0.008(4)
C19 0.026(4) 0.027(3) 0.031(3) -0.019(3) -0.001(3) -0.007(3)
C20 0.026(4) 0.023(4) 0.026(3) -0.015(3) 0.006(3) -0.003(3)
C21 0.027(3) 0.026(4) 0.027(4) -0.011(3) 0.001(3) -0.010(3)
C22 0.036(4) 0.028(4) 0.039(4) -0.015(3) -0.005(3) -0.006(3)
Cl2' 0.0660(14) 0.0529(13) 0.0308(10) -0.0185(9) -0.0170(10) 0.0123(11)
C17' 0.033(5) 0.027(3) 0.027(3) -0.016(3) -0.007(3) -0.002(3)
C18' 0.036(4) 0.032(3) 0.031(3) -0.015(3) 0.000(3) -0.005(3)
C19' 0.028(4) 0.032(4) 0.027(3) -0.018(3) -0.003(3) -0.005(3)
C20' 0.024(4) 0.025(4) 0.030(3) -0.019(3) -0.002(3) -0.003(3)
C21' 0.031(4) 0.032(4) 0.031(4) -0.014(3) 0.000(3) -0.009(3)
C22' 0.037(4) 0.036(5) 0.033(5) -0.017(4) -0.007(4) -0.010(3)
Br1 0.0442(2) 0.0347(2) 0.0469(2) -0.02234(18) 0.01759(17) -0.00066(16)
C1 0.0177(15) 0.0178(15) 0.0138(13) -0.0051(12) -0.0012(11) -0.0039(12)
C2 0.0240(16) 0.0192(16) 0.0211(15) -0.0067(13) 0.0030(12) -0.0069(13)
C3 0.0288(17) 0.0216(16) 0.0206(15) -0.0084(13) 0.0032(13) -0.0011(14)
C4 0.042(2) 0.0174(16) 0.0246(16) -0.0100(13) -0.0020(14) -0.0033(15)
C5 0.0341(18) 0.0182(16) 0.0223(15) -0.0054(13) -0.0001(13) -0.0105(14)
C6 0.0200(15) 0.0175(15) 0.0162(14) -0.0045(12) -0.0032(11) -0.0058(12)
C7 0.0214(16) 0.0246(17) 0.0205(15) -0.0083(13) 0.0037(12) -0.0073(13)
C8 0.0127(14) 0.0187(15) 0.0203(14) -0.0094(12) 0.0004(11) -0.0035(12)
C9 0.0121(14) 0.0152(14) 0.0208(14) -0.0081(12) 0.0003(11) -0.0036(11)
C10 0.0189(15) 0.0150(15) 0.0209(14) -0.0095(12) 0.0010(12) -0.0050(12)
C11 0.0200(16) 0.0162(15) 0.0244(15) -0.0100(13) 0.0023(12) -0.0090(13)
C12 0.0262(17) 0.0267(18) 0.0369(18) -0.0086(15) 0.0062(14) -0.0154(15)
C13 0.0130(14) 0.0210(17) 0.0292(16) -0.0110(14) -0.0007(12) -0.0043(12)
C14 0.0128(14) 0.0190(15) 0.0243(15) -0.0097(13) 0.0019(11) -0.0061(12)
C15 0.0168(15) 0.0169(15) 0.0248(15) -0.0093(13) 0.0024(12) -0.0057(12)
C16 0.0159(15) 0.0258(17) 0.0299(16) -0.0158(14) 0.0073(12) -0.0075(13)
C23 0.044(2) 0.0282(19) 0.0280(17) -0.0123(15) -0.0181(15) 0.0069(16)
C24 0.0249(18) 0.038(2) 0.0355(18) -0.0184(16) -0.0104(14) 0.0003(15)
C25 0.0260(17) 0.0279(18) 0.0299(17) -0.0126(15) -0.0013(13) -0.0047(14)
C26 0.0217(16) 0.0182(16) 0.0227(15) -0.0077(13) -0.0037(12) -0.0003(13)
C27 0.0345(19) 0.0246(17) 0.0293(17) -0.0067(14) -0.0072(14) -0.0087(15)
C28 0.054(2) 0.0221(18) 0.0280(17) -0.0028(14) -0.0077(16) -0.0096(16)
Cl1 0.0735(7) 0.0369(5) 0.0395(5) -0.0091(4) -0.0343(5) 0.0036(5)
N1 0.0223(13) 0.0197(14) 0.0265(13) -0.0089(11) 0.0051(10) -0.0106(11)
N2 0.0172(12) 0.0167(13) 0.0204(12) -0.0056(10) 0.0010(10) -0.0048(10)
N3 0.0184(13) 0.0248(14) 0.0232(12) -0.0124(11) -0.0007(10) -0.0042(11)
O1 0.0222(11) 0.0286(12) 0.0219(11) -0.0059(9) 0.0077(9) -0.0072(10)
O2 0.0150(11) 0.0288(12) 0.0316(11) -0.0105(10) 0.0027(9) -0.0024(9)
O3 0.0331(13) 0.0211(13) 0.0340(12) -0.0083(10) -0.0092(10) -0.0047(10)
O4 0.0268(12) 0.0316(13) 0.0425(13) -0.0258(11) 0.0014(10) -0.0072(10)
C29 0.144(17) 0.138(18) 0.20(2) -0.136(17) 0.003(16) -0.029(14)
C30 0.061(7) 0.077(8) 0.087(9) -0.036(7) 0.004(6) -0.017(6)
O5 0.054(4) 0.067(5) 0.078(5) -0.040(4) -0.017(4) -0.003(3)
C31 0.071(7) 0.084(9) 0.078(7) -0.060(7) 0.008(6) -0.015(6)
C32 0.058(6) 0.083(9) 0.077(7) -0.045(6) 0.016(5) -0.025(6)
O6 0.108(7) 0.113(7) 0.103(6) -0.028(6) 0.031(5) -0.049(6)

loop_
_atom_type_symbol
_atom_type_description
_atom_type_scat_dispersion_real
_atom_type_scat_dispersion_imag
_atom_type_scat_source
C C 0.0033 0.0016 'International Tables Vol C Tables 4.2.6.8 and 6.1.1.4'
H H 0.0000 0.0000 'International Tables Vol C Tables 4.2.6.8 and 6.1.1.4'
Br Br -0.2901 2.4595 'International Tables Vol C Tables 4.2.6.8 and 6.1.1.4'
Cl Cl 0.1484 0.1585 'International Tables Vol C Tables 4.2.6.8 and 6.1.1.4'
N N 0.0061 0.0033 'International Tables Vol C Tables 4.2.6.8 and 6.1.1.4'
O O 0.0106 0.0060 'International Tables Vol C Tables 4.2.6.8 and 6.1.1.4'

loop_
_geom_angle_atom_site_label_1
_geom_angle_atom_site_label_2
_geom_angle_atom_site_label_3
_geom_angle
_geom_angle_site_symmetry_1
_geom_angle_site_symmetry_3
C18 C17 C22 123.1(7) . .
C18 C17 Cl2 119.6(6) . .
C22 C17 Cl2 117.3(6) . .
C17 C18 C19 118.3(7) . .
C17 C18 H18A 120.8 . .
C19 C18 H18A 120.8 . .
C20 C19 C18 119.0(7) . .
C20 C19 H19A 120.5 . .
C18 C19 H19A 120.5 . .
C21 C20 C19 122.0(7) . .
C21 C20 N3 119.5(7) . .
C19 C20 N3 118.4(7) . .
C22 C21 C20 119.8(7) . .
C22 C21 H21A 120.1 . .
C20 C21 H21A 120.1 . .
C21 C22 C17 117.7(7) . .
C21 C22 H22A 121.2 . .
C17 C22 H22A 121.2 . .
C22' C17' C18' 122.9(7) . .
C22' C17' Cl2' 118.3(6) . .
C18' C17' Cl2' 118.8(6) . .
C17' C18' C19' 119.4(7) . .
C17' C18' H18B 120.3 . .
C19' C18' H18B 120.3 . .
C20' C19' C18' 117.8(7) . .
C20' C19' H19B 121.1 . .
C18' C19' H19B 121.1 . .
C21' C20' C19' 121.7(7) . .
C21' C20' N3 118.9(7) . .
C19' C20' N3 119.3(7) . .
C20' C21' C22' 120.7(7) . .
C20' C21' H21B 119.6 . .
C22' C21' H21B 119.6 . .
C17' C22' C21' 117.4(7) . .
C17' C22' H22B 121.3 . .
C21' C22' H22B 121.3 . .
C2 C1 C6 119.1(3) . .
C2 C1 C9 120.3(2) . .
C6 C1 C9 120.3(2) . .
C3 C2 C1 121.4(3) . .
C3 C2 H2A 119.3 . .
C1 C2 H2A 119.3 . .
C2 C3 C4 120.1(3) . .
C2 C3 Br1 120.7(2) . .
C4 C3 Br1 119.1(2) . .
C5 C4 C3 119.3(3) . .
C5 C4 H4A 120.3 . .
C3 C4 H4A 120.3 . .
C4 C5 C6 121.9(3) . .
C4 C5 H5A 119.0 . .
C6 C5 H5A 119.0 . .
N1 C6 C5 121.8(2) . .
N1 C6 C1 120.2(2) . .
C5 C6 C1 118.0(3) . .
N1 C7 C8 109.2(2) . .
N1 C7 H7A 109.9 . .
C8 C7 H7A 109.9 . .
N1 C7 H7B 109.9 . .
C8 C7 H7B 109.9 . .
H7A C7 H7B 108.3 . .
C11 C8 C7 110.7(2) . .
C11 C8 C9 105.5(2) . .
C7 C8 C9 113.9(2) . .
C11 C8 H8A 108.9 . .
C7 C8 H8A 108.9 . .
C9 C8 H8A 108.9 . .
C1 C9 C8 113.1(2) . .
C1 C9 C10 106.1(2) . .
C8 C9 C10 103.8(2) . .
C1 C9 C14 113.6(2) . .
C8 C9 C14 112.4(2) . .
C10 C9 C14 107.0(2) . .
O1 C10 N2 125.7(2) . .
O1 C10 C9 126.0(2) . .
N2 C10 C9 108.3(2) . .
O2 C11 N2 124.5(3) . .
O2 C11 C8 126.3(3) . .
N2 C11 C8 109.2(2) . .
N1 C12 H12A 109.5 . .
N1 C12 H12B 109.5 . .
H12A C12 H12B 109.5 . .
N1 C12 H12C 109.5 . .
H12A C12 H12C 109.5 . .
H12B C12 H12C 109.5 . .
O3 C13 N3 124.6(3) . .
O3 C13 C14 127.8(3) . .
N3 C13 C14 107.6(2) . .
C13 C14 C15 104.4(2) . .
C13 C14 C9 111.9(2) . .
C15 C14 C9 115.5(2) . .
C13 C14 H14A 108.3 . .
C15 C14 H14A 108.3 . .
C9 C14 H14A 108.3 . .
C16 C15 C14 105.5(2) . .
C16 C15 H15A 110.6 . .
C14 C15 H15A 110.6 . .
C16 C15 H15B 110.6 . .
C14 C15 H15B 110.6 . .
H15A C15 H15B 108.8 . .
O4 C16 N3 124.5(3) . .
O4 C16 C15 127.6(3) . .
N3 C16 C15 107.9(2) . .
C28 C23 C24 121.4(3) . .
C28 C23 Cl1 119.2(3) . .
C24 C23 Cl1 119.5(2) . .
C25 C24 C23 118.9(3) . .
C25 C24 H24A 120.6 . .
C23 C24 H24A 120.6 . .
C24 C25 C26 119.9(3) . .
C24 C25 H25A 120.1 . .
C26 C25 H25A 120.1 . .
C27 C26 C25 120.5(3) . .
C27 C26 N2 119.6(2) . .
C25 C26 N2 119.9(2) . .
C28 C27 C26 119.5(3) . .
C28 C27 H27A 120.2 . .
C26 C27 H27A 120.2 . .
C23 C28 C27 119.8(3) . .
C23 C28 H28A 120.1 . .
C27 C28 H28A 120.1 . .
C6 N1 C7 114.1(2) . .
C6 N1 C12 117.4(2) . .
C7 N1 C12 114.4(2) . .
C11 N2 C10 111.9(2) . .
C11 N2 C26 124.4(2) . .
C10 N2 C26 123.6(2) . .
C16 N3 C13 113.3(2) . .
C16 N3 C20 120.7(8) . .
C13 N3 C20 125.6(9) . .
C16 N3 C20' 128.7(9) . .
C13 N3 C20' 117.9(8) . .
C20 N3 C20' 12.5(7) . .
C32 C29 C31 98(2) 2_656 2_656
C32 C29 C30 143(3) 2_656 .
C31 C29 C30 109.6(16) 2_656 .
C32 C29 O5 149(3) 2_656 2_656
C31 C29 O5 63.5(12) 2_656 2_656
C30 C29 O5 46.1(6) . 2_656
C32 C29 H29A 45.1 2_656 .
C31 C29 H29A 142.5 2_656 .
C30 C29 H29A 106.1 . .
O5 C29 H29A 150.4 2_656 .
C32 C29 H29B 101.4 2_656 .
C31 C29 H29B 66.9 2_656 .
C30 C29 H29B 112.3 . .
O5 C29 H29B 93.4 2_656 .
H29A C29 H29B 109.5 . .
C32 C29 H29C 71.2 2_656 .
C31 C29 H29C 46.7 2_656 .
C30 C29 H29C 110.0 . .
O5 C29 H29C 78.5 2_656 .
H29A C29 H29C 109.5 . .
H29B C29 H29C 109.5 . .
O6 C30 O5 163.6(12) . 2_656
O6 C30 O5 124.9(10) . .
O5 C30 O5 40.6(6) 2_656 .
O6 C30 C29 125.6(13) . .
O5 C30 C29 70.3(10) 2_656 .
O5 C30 C29 109.0(12) . .
O5 O5 C30 77.6(11) 2_656 2_656
O5 O5 C30 61.8(10) 2_656 .
C30 O5 C30 139.4(6) 2_656 .
O5 O5 C31 162.4(13) 2_656 .
C30 O5 C31 105.3(9) 2_656 .
C30 O5 C31 113.3(9) . .
O5 O5 C29 137.5(15) 2_656 2_656
C30 O5 C29 63.6(9) 2_656 2_656
C30 O5 C29 153.1(10) . 2_656
C31 O5 C29 41.7(7) . 2_656
C29 C31 C32 34.4(10) 2_656 .
C29 C31 O5 74.8(11) 2_656 .
C32 C31 O5 106.0(9) . .
C29 C31 H31A 109.9 2_656 .
C32 C31 H31A 111.2 . .
O5 C31 H31A 110.8 . .
C29 C31 H31B 136.0 2_656 .
C32 C31 H31B 110.2 . .
O5 C31 H31B 110.2 . .
H31A C31 H31B 108.5 . .
C29 C32 C31 47.8(17) 2_656 .
C29 C32 H32A 148.0 2_656 .
C31 C32 H32A 108.6 . .
C29 C32 H32B 69.6 2_656 .
C31 C32 H32B 109.4 . .
H32A C32 H32B 109.5 . .
C29 C32 H32C 100.3 2_656 .
C31 C32 H32C 110.4 . .
H32A C32 H32C 109.5 . .
H32B C32 H32C 109.5 . .

loop_
_geom_bond_atom_site_label_1
_geom_bond_atom_site_label_2
_geom_bond_distance
_geom_bond_site_symmetry_2
Cl2 C17 1.752(7) .
C17 C18 1.369(9) .
C17 C22 1.405(9) .
C18 C19 1.392(9) .
C18 H18A 0.9500 .
C19 C20 1.385(9) .
C19 H19A 0.9500 .
C20 C21 1.380(9) .
C20 N3 1.450(9) .
C21 C22 1.375(8) .
C21 H21A 0.9500 .
C22 H22A 0.9500 .
Cl2' C17' 1.755(7) .
C17' C22' 1.373(9) .
C17' C18' 1.389(8) .
C18' C19' 1.396(9) .
C18' H18B 0.9500 .
C19' C20' 1.390(9) .
C19' H19B 0.9500 .
C20' C21' 1.382(9) .
C20' N3 1.455(9) .
C21' C22' 1.387(9) .
C21' H21B 0.9500 .
C22' H22B 0.9500 .
Br1 C3 1.903(3) .
C1 C2 1.383(4) .
C1 C6 1.424(4) .
C1 C9 1.533(4) .
C2 C3 1.376(4) .
C2 H2A 0.9500 .
C3 C4 1.389(4) .
C4 C5 1.373(4) .
C4 H4A 0.9500 .
C5 C6 1.400(4) .
C5 H5A 0.9500 .
C6 N1 1.385(4) .
C7 N1 1.456(4) .
C7 C8 1.516(4) .
C7 H7A 0.9900 .
C7 H7B 0.9900 .
C8 C11 1.505(4) .
C8 C9 1.536(4) .
C8 H8A 1.0000 .
C9 C10 1.539(4) .
C9 C14 1.555(3) .
C10 O1 1.202(3) .
C10 N2 1.405(4) .
C11 O2 1.217(3) .
C11 N2 1.397(3) .
C12 N1 1.468(3) .
C12 H12A 0.9800 .
C12 H12B 0.9800 .
C12 H12C 0.9800 .
C13 O3 1.201(3) .
C13 N3 1.396(4) .
C13 C14 1.518(4) .
C14 C15 1.531(4) .
C14 H14A 1.0000 .
C15 C16 1.501(4) .
C15 H15A 0.9900 .
C15 H15B 0.9900 .
C16 O4 1.204(3) .
C16 N3 1.390(4) .
C23 C28 1.367(5) .
C23 C24 1.387(5) .
C23 Cl1 1.746(3) .
C24 C25 1.380(4) .
C24 H24A 0.9500 .
C25 C26 1.387(4) .
C25 H25A 0.9500 .
C26 C27 1.382(4) .
C26 N2 1.441(3) .
C27 C28 1.379(4) .
C27 H27A 0.9500 .
C28 H28A 0.9500 .
C29 C32 0.833(15) 2_656
C29 C31 1.09(2) 2_656
C29 C30 1.507(13) .
C29 O5 1.583(18) 2_656
C29 H29A 0.9600 .
C29 H29B 0.9600 .
C29 H29C 0.9599 .
C30 O6 1.206(12) .
C30 O5 1.211(14) 2_656
C30 O5 1.342(14) .
O5 O5 0.894(10) 2_656
O5 C30 1.211(14) 2_656
O5 C31 1.467(12) .
O5 C29 1.583(18) 2_656
C31 C29 1.09(2) 2_656
C31 C32 1.459(16) .
C31 H31A 0.9600 .
C31 H31B 0.9600 .
C32 C29 0.833(15) 2_656
C32 H32A 0.9599 .
C32 H32B 0.9600 .
C32 H32C 0.9601 .
